data_4350326
loop_
_publ_author_name
'L\"obl, Jiri'
'Pinkas, Jiri'
'Roesky, Herbert W.'
'Plass, Winfried'
'G\"orls, Helmar'

_publ_section_title
;
 A supramolecular hexameric ring from alumazene and methylsulfonate.
;
_journal_issue 17
_journal_name_full 'Inorganic chemistry'
_journal_page_first 6571
_journal_page_last 6573
_journal_paper_doi 10.1021/ic060490h
_journal_volume 45
_journal_year 2006
_chemical_formula_sum 'C325 H464 Al18 N18 O36 S12'
_chemical_formula_weight 6069.50
_space_group_IT_number 148
_space_group_name_Hall '-R 3'
_space_group_name_H-M_alt 'R -3 :H'
_symmetry_cell_setting trigonal
_symmetry_space_group_name_H-M 'R -3 :H'
_atom_sites_solution_hydrogens geom
_atom_sites_solution_primary direct
_atom_sites_solution_secondary difmap
_audit_creation_method SHELXL-97
_cell_angle_alpha 90.00
_cell_angle_beta 90.00
_cell_angle_gamma 120.00
_cell_formula_units_Z 3
_cell_length_a 44.3710(8)
_cell_length_b 44.3710(8)
_cell_length_c 15.5892(4)
_cell_measurement_temperature 183(2)
_cell_volume 26579.9(10)
_computing_cell_refinement DENZO
_computing_data_collection COLLECT
_computing_data_reduction DENZO
_computing_molecular_graphics SHELXTL/PC
_computing_publication_material SHELXL-97
_computing_structure_refinement 'SHELXL-97 (Sheldrick, 1997)'
_computing_structure_solution 'SHELXS-97 (Sheldrick, 1990)'
_diffrn_ambient_temperature 183(2)
_diffrn_measured_fraction_theta_full 0.975
_diffrn_measured_fraction_theta_max 0.975
_diffrn_measurement_device_type KappaCCD
_diffrn_measurement_method 'phi- + omega-scan'
_diffrn_radiation_monochromator graphite
_diffrn_radiation_source 'fine-focus sealed tube'
_diffrn_radiation_type MoK\a
_diffrn_radiation_wavelength 0.71073
_diffrn_reflns_av_R_equivalents 0.0000
_diffrn_reflns_av_sigmaI/netI 0.0407
_diffrn_reflns_limit_h_max 58
_diffrn_reflns_limit_h_min 0
_diffrn_reflns_limit_k_max 0
_diffrn_reflns_limit_k_min -49
_diffrn_reflns_limit_l_max 20
_diffrn_reflns_limit_l_min -20
_diffrn_reflns_number 13771
_diffrn_reflns_theta_full 27.88
_diffrn_reflns_theta_max 27.88
_diffrn_reflns_theta_min 2.43
_exptl_absorpt_coefficient_mu 0.181
_exptl_absorpt_correction_T_max 0.9946
_exptl_absorpt_correction_T_min 0.9946
_exptl_crystal_colour colorless
_exptl_crystal_density_diffrn 1.138
_exptl_crystal_density_method 'not measured'
_exptl_crystal_description prism
_exptl_crystal_F_000 9762
_exptl_crystal_size_max 0.03
_exptl_crystal_size_mid 0.03
_exptl_crystal_size_min 0.03
_refine_diff_density_max 0.420
_refine_diff_density_min -0.390
_refine_diff_density_rms 0.056
_refine_ls_extinction_method none
_refine_ls_goodness_of_fit_ref 1.085
_refine_ls_hydrogen_treatment mixed
_refine_ls_matrix_type full
_refine_ls_number_parameters 609
_refine_ls_number_reflns 13771
_refine_ls_number_restraints 1385
_refine_ls_restrained_S_all 1.036
_refine_ls_R_factor_all 0.1129
_refine_ls_R_factor_gt 0.0744
_refine_ls_shift/su_max 0.000
_refine_ls_shift/su_mean 0.000
_refine_ls_structure_factor_coef Fsqd
_refine_ls_weighting_details 'calc w=1/[\s^2^(Fo^2^)+(0.0600P)^2^+95.0000P] where P=(Fo^2^+2Fc^2^)/3'
_refine_ls_weighting_scheme calc
_refine_ls_wR_factor_gt 0.1621
_refine_ls_wR_factor_ref 0.1907
_reflns_number_gt 9817
_reflns_number_total 13771
_reflns_threshold_expression >2sigma(I)
_cod_data_source_file ic060490hsi20060629_083408.cif
_cod_data_source_block alrad
_cod_original_sg_symbol_H-M R-3
_cod_database_code 4350326

loop_
_symmetry_equiv_pos_as_xyz
'x, y, z'
'-y, x-y, z'
'-x+y, -x, z'
'x+2/3, y+1/3, z+1/3'
'-y+2/3, x-y+1/3, z+1/3'
'-x+y+2/3, -x+1/3, z+1/3'
'x+1/3, y+2/3, z+2/3'
'-y+1/3, x-y+2/3, z+2/3'
'-x+y+1/3, -x+2/3, z+2/3'
'-x, -y, -z'
'y, -x+y, -z'
'x-y, x, -z'
'-x+2/3, -y+1/3, -z+1/3'
'y+2/3, -x+y+1/3, -z+1/3'
'x-y+2/3, x+1/3, -z+1/3'
'-x+1/3, -y+2/3, -z+2/3'
'y+1/3, -x+y+2/3, -z+2/3'
'x-y+1/3, x+2/3, -z+2/3'

loop_
_atom_site_label
_atom_site_type_symbol
_atom_site_fract_x
_atom_site_fract_y
_atom_site_fract_z
_atom_site_U_iso_or_equiv
_atom_site_adp_type
_atom_site_occupancy
_atom_site_symmetry_multiplicity
_atom_site_calc_flag
_atom_site_refinement_flags
_atom_site_disorder_assembly
_atom_site_disorder_group
S1 S 0.096816(17) 0.240453(17) 0.37953(4) 0.04291(17) Uani 1 1 d . . .
S2 S -0.025063(17) 0.174515(18) 0.42615(5) 0.04692(18) Uani 1 1 d . . .
Al2 Al 0.044502(18) 0.206281(18) 0.52618(5) 0.03717(18) Uani 1 1 d . . .
Al3 Al 0.114177(18) 0.218296(19) 0.55111(5) 0.03771(18) Uani 1 1 d . . .
O1 O 0.06131(5) 0.22471(5) 0.41787(12) 0.0436(4) Uani 1 1 d . . .
O2 O 0.11882(4) 0.23221(5) 0.43607(12) 0.0437(4) Uani 1 1 d . . .
O3 O 0.11169(5) 0.27646(5) 0.36186(14) 0.0558(5) Uani 1 1 d . . .
O4 O -0.00097(4) 0.17975(5) 0.49877(13) 0.0447(4) Uani 1 1 d . . .
O5 O -0.01335(7) 0.16989(8) 0.34612(17) 0.0855(8) Uani 1 1 d . . .
O6 O -0.05867(5) 0.14456(5) 0.45263(16) 0.0589(6) Uani 1 1 d . . .
N1 N 0.12645(5) 0.25571(6) 0.61852(14) 0.0409(5) Uani 1 1 d . . .
N2 N 0.05280(5) 0.24299(5) 0.59276(15) 0.0400(5) Uani 1 1 d . . .
N3 N 0.06871(5) 0.18561(5) 0.55726(15) 0.0394(5) Uani 1 1 d . . .
Al1 Al 0.09451(2) 0.26845(2) 0.64303(6) 0.0450(2) Uani 1 1 d . . .
C1 C 0.10587(9) 0.30910(9) 0.7125(3) 0.0736(11) Uani 1 1 d . . .
H1A H 0.0927 0.3200 0.6920 0.110 Uiso 1 1 calc R . .
H1B H 0.1308 0.3258 0.7081 0.110 Uiso 1 1 calc R . .
H1C H 0.0999 0.3021 0.7725 0.110 Uiso 1 1 calc R . .
C2 C 0.09164(9) 0.21830(9) 0.2834(2) 0.0598(8) Uani 1 1 d . . .
H2A H 0.1143 0.2276 0.2550 0.090 Uiso 1 1 calc R . .
H2B H 0.0756 0.2214 0.2460 0.090 Uiso 1 1 calc R . .
H2C H 0.0821 0.1935 0.2952 0.090 Uiso 1 1 calc R . .
C3 C -0.03085(9) 0.21036(8) 0.4254(3) 0.0668(9) Uani 1 1 d . . .
H3A H -0.0466 0.2080 0.3785 0.100 Uiso 1 1 calc R . .
H3B H -0.0083 0.2316 0.4171 0.100 Uiso 1 1 calc R . .
H3C H -0.0409 0.2117 0.4801 0.100 Uiso 1 1 calc R . .
C4 C 0.16128(7) 0.28034(7) 0.64645(19) 0.0473(6) Uani 1 1 d . . .
C5 C 0.17329(8) 0.27543(9) 0.7263(2) 0.0580(8) Uani 1 1 d . . .
C6 C 0.20686(10) 0.29985(12) 0.7537(3) 0.0827(12) Uani 1 1 d . . .
H6A H 0.2149 0.2970 0.8079 0.099 Uiso 1 1 calc R . .
C7 C 0.22827(11) 0.32777(13) 0.7036(3) 0.1023(16) Uani 1 1 d . . .
H7A H 0.2513 0.3437 0.7221 0.123 Uiso 1 1 calc R . .
C8 C 0.21661(9) 0.33274(11) 0.6269(3) 0.0825(12) Uani 1 1 d . . .
H8A H 0.2317 0.3524 0.5931 0.099 Uiso 1 1 calc R . .
C9 C 0.18315(7) 0.30971(8) 0.5967(2) 0.0559(7) Uani 1 1 d . . .
C10 C 0.17254(8) 0.31764(8) 0.5119(2) 0.0570(8) Uani 1 1 d . . .
H10A H 0.1474 0.3002 0.5032 0.068 Uiso 1 1 calc R . .
C11 C 0.19244(9) 0.31343(9) 0.4380(2) 0.0662(9) Uani 1 1 d . . .
H11A H 0.1903 0.2904 0.4410 0.099 Uiso 1 1 calc R . .
H11B H 0.2170 0.3314 0.4419 0.099 Uiso 1 1 calc R . .
H11C H 0.1828 0.3158 0.3835 0.099 Uiso 1 1 calc R . .
C12 C 0.17620(12) 0.35387(10) 0.5084(3) 0.0882(13) Uani 1 1 d . . .
H12A H 0.1634 0.3565 0.5564 0.132 Uiso 1 1 calc R . .
H12B H 0.1666 0.3566 0.4541 0.132 Uiso 1 1 calc R . .
H12C H 0.2008 0.3717 0.5124 0.132 Uiso 1 1 calc R . .
C13 C 0.15064(9) 0.24486(11) 0.7835(2) 0.0684(9) Uani 1 1 d . . .
H13A H 0.1345 0.2253 0.7451 0.082 Uiso 1 1 calc R . .
C14 C 0.17057(12) 0.23157(14) 0.8368(3) 0.0927(13) Uani 1 1 d . . .
H14A H 0.1850 0.2264 0.7988 0.139 Uiso 1 1 calc R . .
H14B H 0.1540 0.2104 0.8673 0.139 Uiso 1 1 calc R . .
H14C H 0.1855 0.2494 0.8783 0.139 Uiso 1 1 calc R . .
C15 C 0.12807(14) 0.25288(15) 0.8418(3) 0.1049(16) Uani 1 1 d . . .
H15A H 0.1155 0.2615 0.8073 0.157 Uiso 1 1 calc R . .
H15B H 0.1428 0.2707 0.8836 0.157 Uiso 1 1 calc R . .
H15C H 0.1114 0.2317 0.8721 0.157 Uiso 1 1 calc R . .
C16 C 0.02817(6) 0.25501(6) 0.59225(18) 0.0402(6) Uani 1 1 d . . .
C17 C 0.03278(7) 0.28304(7) 0.54008(19) 0.0460(6) Uani 1 1 d . . .
C18 C 0.00647(8) 0.29153(8) 0.5363(2) 0.0547(7) Uani 1 1 d . . .
H18A H 0.0094 0.3101 0.5003 0.066 Uiso 1 1 calc R . .
C19 C -0.02367(8) 0.27368(8) 0.5834(2) 0.0595(8) Uani 1 1 d . . .
H19A H -0.0415 0.2795 0.5788 0.071 Uiso 1 1 calc R . .
C20 C -0.02761(8) 0.24737(8) 0.6371(2) 0.0555(7) Uani 1 1 d . . .
H20A H -0.0481 0.2356 0.6710 0.067 Uiso 1 1 calc R . .
C21 C -0.00226(7) 0.23758(7) 0.64311(19) 0.0451(6) Uani 1 1 d . . .
C25 C 0.06505(8) 0.30440(8) 0.4857(2) 0.0548(7) Uani 1 1 d . . .
H25A H 0.0815 0.2955 0.4962 0.066 Uiso 1 1 calc R . .
C27 C 0.05635(10) 0.30047(9) 0.3913(2) 0.0653(9) Uani 1 1 d . . .
H27A H 0.0445 0.2758 0.3758 0.098 Uiso 1 1 calc R . .
H27B H 0.0778 0.3131 0.3579 0.098 Uiso 1 1 calc R . .
H27C H 0.0411 0.3100 0.3790 0.098 Uiso 1 1 calc R . .
C26 C 0.08343(10) 0.34279(9) 0.5107(3) 0.0754(10) Uani 1 1 d . . .
H26A H 0.1041 0.3558 0.4747 0.113 Uiso 1 1 calc R . .
H26B H 0.0904 0.3453 0.5711 0.113 Uiso 1 1 calc R . .
H26C H 0.0675 0.3519 0.5024 0.113 Uiso 1 1 calc R . .
C22 C -0.00696(8) 0.20953(8) 0.7062(2) 0.0507(7) Uani 1 1 d . . .
H22A H 0.0083 0.2003 0.6867 0.061 Uiso 1 1 calc R . .
C24 C -0.04409(9) 0.17891(9) 0.7098(3) 0.0705(9) Uani 1 1 d . . .
H24A H -0.0454 0.1618 0.7516 0.106 Uiso 1 1 calc R . .
H24B H -0.0508 0.1680 0.6531 0.106 Uiso 1 1 calc R . .
H24C H -0.0599 0.1872 0.7271 0.106 Uiso 1 1 calc R . .
C23 C 0.00563(12) 0.22538(11) 0.7940(2) 0.0786(11) Uani 1 1 d . . .
H23A H 0.0295 0.2450 0.7896 0.118 Uiso 1 1 calc R . .
H23B H 0.0052 0.2078 0.8328 0.118 Uiso 1 1 calc R . .
H23C H -0.0096 0.2336 0.8165 0.118 Uiso 1 1 calc R . .
C28 C 0.05487(7) 0.14902(7) 0.5733(2) 0.0464(7) Uani 1 1 d . . .
C29 C 0.04993(7) 0.13609(8) 0.6572(2) 0.0550(8) Uani 1 1 d . . .
C30 C 0.03576(8) 0.10034(9) 0.6698(3) 0.0659(9) Uani 1 1 d . . .
H30A H 0.0322 0.0915 0.7267 0.079 Uiso 1 1 calc R . .
C31 C 0.02689(8) 0.07765(8) 0.6021(3) 0.0694(10) Uani 1 1 d . . .
H31A H 0.0172 0.0534 0.6122 0.083 Uiso 1 1 calc R . .
C32 C 0.03211(8) 0.09016(7) 0.5202(3) 0.0613(9) Uani 1 1 d . . .
H32A H 0.0262 0.0744 0.4735 0.074 Uiso 1 1 calc R . .
C33 C 0.04601(7) 0.12559(7) 0.5035(2) 0.0509(7) Uani 1 1 d . . .
C34 C 0.05291(8) 0.13795(7) 0.4117(2) 0.0570(8) Uani 1 1 d . . .
H34A H 0.0557 0.1617 0.4103 0.068 Uiso 1 1 calc R . .
C35 C 0.02316(11) 0.11493(10) 0.3507(3) 0.0865(12) Uani 1 1 d . . .
H35A H 0.0015 0.1132 0.3714 0.130 Uiso 1 1 calc R . .
H35B H 0.0205 0.0916 0.3486 0.130 Uiso 1 1 calc R . .
H35C H 0.0284 0.1252 0.2932 0.130 Uiso 1 1 calc R . .
C36 C 0.08735(10) 0.14131(9) 0.3809(3) 0.0758(11) Uani 1 1 d . . .
H36A H 0.1060 0.1562 0.4207 0.114 Uiso 1 1 calc R . .
H36B H 0.0929 0.1517 0.3235 0.114 Uiso 1 1 calc R . .
H36C H 0.0851 0.1182 0.3789 0.114 Uiso 1 1 calc R . .
C37 C 0.05911(10) 0.15912(10) 0.7361(2) 0.0657(9) Uani 1 1 d . . .
H37A H 0.0705 0.1839 0.7168 0.079 Uiso 1 1 calc R . .
C38 C 0.02647(13) 0.15092(13) 0.7870(3) 0.0947(14) Uani 1 1 d . . .
H38A H 0.0102 0.1537 0.7499 0.142 Uiso 1 1 calc R . .
H38B H 0.0329 0.1669 0.8358 0.142 Uiso 1 1 calc R . .
H38C H 0.0154 0.1269 0.8081 0.142 Uiso 1 1 calc R . .
C39 C 0.08482(12) 0.15487(12) 0.7941(3) 0.0878(12) Uani 1 1 d . . .
H39A H 0.1057 0.1601 0.7612 0.132 Uiso 1 1 calc R . .
H39B H 0.0738 0.1309 0.8154 0.132 Uiso 1 1 calc R . .
H39C H 0.0913 0.1709 0.8428 0.132 Uiso 1 1 calc R . .
C1T_1 C -0.06819(17) 0.32449(18) 0.4774(4) 0.071(2) Uiso 0.40 1 d PGDU A 1
C2T_1 C -0.0407(2) 0.3473(2) 0.5294(4) 0.082(3) Uiso 0.40 1 d PGDU A 1
H2T_1 H -0.0447 0.3496 0.5883 0.099 Uiso 0.40 1 calc PR A 1
C3T_1 C -0.00748(18) 0.3667(2) 0.4952(6) 0.092(4) Uiso 0.40 1 d PGDU A 1
H3T_1 H 0.0113 0.3823 0.5308 0.110 Uiso 0.40 1 calc PR A 1
C4T_1 C -0.00168(18) 0.3634(2) 0.4091(6) 0.092(4) Uiso 0.40 1 d PGDU A 1
H4T_1 H 0.0210 0.3766 0.3857 0.110 Uiso 0.40 1 calc PR A 1
C5T_1 C -0.0291(2) 0.3405(2) 0.3571(4) 0.098(4) Uiso 0.40 1 d PGDU A 1
H5T_1 H -0.0252 0.3382 0.2982 0.117 Uiso 0.40 1 calc PR A 1
C6T_1 C -0.0624(2) 0.3211(2) 0.3913(4) 0.114(4) Uiso 0.40 1 d PGDU A 1
H6T_1 H -0.0811 0.3055 0.3557 0.137 Uiso 0.40 1 calc PR A 1
C7T_1 C -0.10430(19) 0.3034(3) 0.5146(6) 0.110(5) Uiso 0.40 1 d PGDU A 1
H7T1_1 H -0.1204 0.2888 0.4696 0.165 Uiso 0.20 1 calc PR A 1
H7T2_1 H -0.1119 0.3191 0.5374 0.165 Uiso 0.20 1 calc PR A 1
H7T3_1 H -0.1040 0.2886 0.5609 0.165 Uiso 0.20 1 calc PR A 1
H7T4_1 H -0.1038 0.3089 0.5756 0.165 Uiso 0.20 1 calc PR A 1
H7T5_1 H -0.1123 0.2785 0.5079 0.165 Uiso 0.20 1 calc PR A 1
H7T6_1 H -0.1202 0.3090 0.4843 0.165 Uiso 0.20 1 calc PR A 1
C1T_2 C -0.08417(16) 0.31740(17) 0.4678(4) 0.073(3) Uiso 0.40 1 d PGDU B 2
C2T_2 C -0.05423(17) 0.3364(2) 0.5165(3) 0.058(3) Uiso 0.40 1 d PGDU B 2
H2T_2 H -0.0557 0.3361 0.5773 0.070 Uiso 0.40 1 calc PR B 2
C3T_2 C -0.02220(16) 0.3558(2) 0.4762(5) 0.088(3) Uiso 0.40 1 d PGDU B 2
H3T_2 H -0.0017 0.3688 0.5095 0.105 Uiso 0.40 1 calc PR B 2
C4T_2 C -0.02011(19) 0.3563(2) 0.3872(5) 0.093(4) Uiso 0.40 1 d PGDU B 2
H4T_2 H 0.0018 0.3696 0.3597 0.112 Uiso 0.40 1 calc PR B 2
C5T_2 C -0.0501(2) 0.3373(3) 0.3385(4) 0.125(5) Uiso 0.40 1 d PGDU B 2
H5T_2 H -0.0486 0.3376 0.2777 0.151 Uiso 0.40 1 calc PR B 2
C6T_2 C -0.0821(2) 0.3178(2) 0.3788(4) 0.110(4) Uiso 0.40 1 d PGDU B 2
H6T_2 H -0.1025 0.3049 0.3455 0.132 Uiso 0.40 1 calc PR B 2
C7T_2 C -0.11896(18) 0.2963(3) 0.5116(6) 0.112(4) Uiso 0.40 1 d PGDU B 2
H7T1_2 H -0.1372 0.2846 0.4682 0.168 Uiso 0.20 1 calc PR B 2
H7T2_2 H -0.1240 0.3117 0.5461 0.168 Uiso 0.20 1 calc PR B 2
H7T3_2 H -0.1183 0.2788 0.5489 0.168 Uiso 0.20 1 calc PR B 2
H7T4_2 H -0.1158 0.2988 0.5739 0.168 Uiso 0.20 1 calc PR B 2
H7T5_2 H -0.1290 0.2717 0.4960 0.168 Uiso 0.20 1 calc PR B 2
H7T6_2 H -0.1347 0.3046 0.4932 0.168 Uiso 0.20 1 calc PR B 2
C1T_3 C -0.0360(5) 0.3464(5) 0.4448(12) 0.059(8) Uiso 0.10 1 d PGDU C 3
C2T_3 C -0.0542(6) 0.3315(9) 0.5200(12) 0.10(2) Uiso 0.10 1 d PGDU C 3
H2T_3 H -0.0421 0.3359 0.5729 0.124 Uiso 0.10 1 calc PR C 3
C3T_3 C -0.0902(6) 0.3101(9) 0.5179(17) 0.086(12) Uiso 0.10 1 d PGDU C 3
H3T_3 H -0.1026 0.2998 0.5693 0.104 Uiso 0.10 1 calc PR C 3
C4T_3 C -0.1079(5) 0.3036(7) 0.440(2) 0.076(10) Uiso 0.10 1 d PGDU C 3
H4T_3 H -0.1325 0.2890 0.4390 0.091 Uiso 0.10 1 calc PR C 3
C5T_3 C -0.0897(6) 0.3186(11) 0.3653(17) 0.15(2) Uiso 0.10 1 d PGDU C 3
H5T_3 H -0.1018 0.3142 0.3124 0.175 Uiso 0.10 1 calc PR C 3
C6T_3 C -0.0538(6) 0.3400(10) 0.3674(12) 0.121(18) Uiso 0.10 1 d PGDU C 3
H6T_3 H -0.0413 0.3502 0.3160 0.145 Uiso 0.10 1 calc PR C 3
C7T_3 C 0.0030(5) 0.3697(6) 0.4472(18) 0.044(6) Uiso 0.10 1 d PGDU C 3
H7T1_3 H 0.0116 0.3780 0.3891 0.065 Uiso 0.05 1 calc PR C 3
H7T2_3 H 0.0137 0.3566 0.4692 0.065 Uiso 0.05 1 calc PR C 3
H7T3_3 H 0.0090 0.3896 0.4848 0.065 Uiso 0.05 1 calc PR C 3
H7T4_3 H 0.0113 0.3715 0.5063 0.065 Uiso 0.05 1 calc PR C 3
H7T5_3 H 0.0092 0.3929 0.4262 0.065 Uiso 0.05 1 calc PR C 3
H7T6_3 H 0.0139 0.3598 0.4107 0.065 Uiso 0.05 1 calc PR C 3
C1T_4 C -0.0736(5) 0.3255(5) 0.4263(12) 0.068(9) Uiso 0.10 1 d PGDU D 4
C2T_4 C -0.0721(6) 0.3248(6) 0.5153(12) 0.035(5) Uiso 0.10 1 d PGDU D 4
H2T_4 H -0.0929 0.3126 0.5478 0.043 Uiso 0.10 1 calc PR D 4
C3T_4 C -0.0401(7) 0.3420(9) 0.5567(13) 0.16(2) Uiso 0.10 1 d PGDU D 4
H3T_4 H -0.0390 0.3415 0.6175 0.189 Uiso 0.10 1 calc PR D 4
C4T_4 C -0.0096(6) 0.3598(8) 0.509(2) 0.17(3) Uiso 0.10 1 d PGDU D 4
H4T_4 H 0.0122 0.3715 0.5374 0.205 Uiso 0.10 1 calc PR D 4
C5T_4 C -0.0112(5) 0.3605(7) 0.420(2) 0.046(7) Uiso 0.10 1 d PGDU D 4
H5T_4 H 0.0096 0.3727 0.3876 0.055 Uiso 0.10 1 calc PR D 4
C6T_4 C -0.0432(6) 0.3433(7) 0.3787(13) 0.086(12) Uiso 0.10 1 d PGDU D 4
H6T_4 H -0.0443 0.3438 0.3179 0.103 Uiso 0.10 1 calc PR D 4
C7T_4 C -0.1084(6) 0.3068(9) 0.3813(18) 0.088(12) Uiso 0.10 1 d PGDU D 4
H7T1_4 H -0.1048 0.3099 0.3192 0.131 Uiso 0.05 1 calc PR D 4
H7T2_4 H -0.1229 0.3165 0.4003 0.131 Uiso 0.05 1 calc PR D 4
H7T3_4 H -0.1201 0.2820 0.3952 0.131 Uiso 0.05 1 calc PR D 4
H7T4_4 H -0.1270 0.2957 0.4240 0.131 Uiso 0.05 1 calc PR D 4
H7T5_4 H -0.1090 0.2891 0.3428 0.131 Uiso 0.05 1 calc PR D 4
H7T6_4 H -0.1118 0.3236 0.3479 0.131 Uiso 0.05 1 calc PR D 4
C1T_5 C 0.0520(3) 0.1805(4) 1.0617(10) 0.145(7) Uiso 0.35 1 d PGDU E 1
C2T_5 C 0.0505(4) 0.1499(3) 1.0886(13) 0.147(7) Uiso 0.35 1 d PGDU E 1
H2T_5 H 0.0286 0.1295 1.0971 0.176 Uiso 0.35 1 calc PR E 1
C3T_5 C 0.0810(5) 0.1491(4) 1.1029(14) 0.159(9) Uiso 0.35 1 d PGDU E 1
H3T_5 H 0.0800 0.1282 1.1213 0.191 Uiso 0.35 1 calc PR E 1
C4T_5 C 0.1131(4) 0.1790(5) 1.0905(12) 0.117(6) Uiso 0.35 1 d PGDU E 1
H4T_5 H 0.1339 0.1785 1.1003 0.141 Uiso 0.35 1 calc PR E 1
C5T_5 C 0.1146(3) 0.2096(4) 1.0636(9) 0.101(4) Uiso 0.35 1 d PGDU E 1
H5T_5 H 0.1365 0.2300 1.0551 0.121 Uiso 0.35 1 calc PR E 1
C6T_5 C 0.0841(4) 0.2103(3) 1.0493(8) 0.084(4) Uiso 0.35 1 d PGDU E 1
H6T_5 H 0.0851 0.2313 1.0309 0.101 Uiso 0.35 1 calc PR E 1
C7T_5 C 0.0188(4) 0.1813(8) 1.0461(16) 0.256(18) Uiso 0.35 1 d PGDU E 1
H7T1_5 H 0.0246 0.2047 1.0277 0.384 Uiso 0.18 1 calc PR E 1
H7T2_5 H 0.0052 0.1753 1.0992 0.384 Uiso 0.18 1 calc PR E 1
H7T3_5 H 0.0052 0.1644 1.0013 0.384 Uiso 0.18 1 calc PR E 1
H7T4_5 H -0.0012 0.1583 1.0578 0.384 Uiso 0.18 1 calc PR E 1
H7T5_5 H 0.0181 0.1876 0.9863 0.384 Uiso 0.18 1 calc PR E 1
H7T6_5 H 0.0181 0.1985 1.0841 0.384 Uiso 0.18 1 calc PR E 1
C1T_6 C 0.0509(3) 0.1661(4) 1.0767(11) 0.137(7) Uiso 0.35 1 d PGDU F 2
C2T_6 C 0.0686(5) 0.1488(3) 1.0987(15) 0.156(8) Uiso 0.35 1 d PGDU F 2
H2T_6 H 0.0560 0.1250 1.1148 0.187 Uiso 0.35 1 calc PR F 2
C3T_6 C 0.1048(5) 0.1663(5) 1.0971(16) 0.177(14) Uiso 0.35 1 d PGDU F 2
H3T_6 H 0.1169 0.1545 1.1121 0.212 Uiso 0.35 1 calc PR F 2
C4T_6 C 0.1232(3) 0.2012(5) 1.0737(12) 0.114(5) Uiso 0.35 1 d PGDU F 2
H4T_6 H 0.1479 0.2132 1.0726 0.137 Uiso 0.35 1 calc PR F 2
C5T_6 C 0.1055(5) 0.2185(3) 1.0517(12) 0.133(6) Uiso 0.35 1 d PGDU F 2
H5T_6 H 0.1181 0.2424 1.0356 0.160 Uiso 0.35 1 calc PR F 2
C6T_6 C 0.0693(5) 0.2010(5) 1.0533(12) 0.164(10) Uiso 0.35 1 d PGDU F 2
H6T_6 H 0.0572 0.2128 1.0383 0.197 Uiso 0.35 1 calc PR F 2
C7T_6 C 0.0116(3) 0.1470(8) 1.0784(18) 0.221(13) Uiso 0.35 1 d PGDU F 2
H7T1_6 H 0.0034 0.1629 1.0614 0.332 Uiso 0.18 1 calc PR F 2
H7T2_6 H 0.0034 0.1384 1.1366 0.332 Uiso 0.18 1 calc PR F 2
H7T3_6 H 0.0025 0.1274 1.0385 0.332 Uiso 0.18 1 calc PR F 2
H7T4_6 H 0.0029 0.1229 1.0962 0.332 Uiso 0.18 1 calc PR F 2
H7T5_6 H 0.0028 0.1474 1.0210 0.332 Uiso 0.18 1 calc PR F 2
H7T6_6 H 0.0037 0.1585 1.1191 0.332 Uiso 0.18 1 calc PR F 2
C1T_7 C 0.1021(5) 0.1904(5) 1.0714(12) 0.063(6) Uiso 0.15 1 d PGDU G 3
C2T_7 C 0.0724(5) 0.1919(6) 1.0508(17) 0.070(7) Uiso 0.15 1 d PGDU G 3
H2T_7 H 0.0744 0.2131 1.0309 0.084 Uiso 0.15 1 calc PR G 3
C3T_7 C 0.0397(5) 0.1625(9) 1.059(2) 0.154(17) Uiso 0.15 1 d PGDU G 3
H3T_7 H 0.0194 0.1636 1.0452 0.184 Uiso 0.15 1 calc PR G 3
C4T_7 C 0.0367(7) 0.1315(7) 1.088(3) 0.21(2) Uiso 0.15 1 d PGDU G 3
H4T_7 H 0.0144 0.1114 1.0941 0.249 Uiso 0.15 1 calc PR G 3
C5T_7 C 0.0664(10) 0.1299(6) 1.109(4) 0.23(2) Uiso 0.15 1 d PGDU G 3
H5T_7 H 0.0643 0.1087 1.1288 0.279 Uiso 0.15 1 calc PR G 3
C6T_7 C 0.0991(8) 0.1594(7) 1.100(3) 0.16(2) Uiso 0.15 1 d PGDU G 3
H6T_7 H 0.1193 0.1583 1.1145 0.196 Uiso 0.15 1 calc PR G 3
C7T_7 C 0.1376(5) 0.2223(7) 1.062(2) 0.108(11) Uiso 0.15 1 d PGDU G 3
H7T1_7 H 0.1555 0.2168 1.0792 0.162 Uiso 0.07 1 calc PR G 3
H7T2_7 H 0.1390 0.2409 1.0990 0.162 Uiso 0.07 1 calc PR G 3
H7T3_7 H 0.1412 0.2301 1.0023 0.162 Uiso 0.07 1 calc PR G 3
H7T4_7 H 0.1350 0.2418 1.0411 0.162 Uiso 0.07 1 calc PR G 3
H7T5_7 H 0.1515 0.2176 1.0213 0.162 Uiso 0.07 1 calc PR G 3
H7T6_7 H 0.1492 0.2284 1.1181 0.162 Uiso 0.07 1 calc PR G 3
C1T_8 C 0.0852(7) 0.1949(7) 1.0609(18) 0.084(8) Uiso 0.15 1 d PGDU H 4
C2T_8 C 0.0555(9) 0.1964(8) 1.041(2) 0.139(15) Uiso 0.15 1 d PGDU H 4
H2T_8 H 0.0574 0.2171 1.0182 0.166 Uiso 0.15 1 calc PR H 4
C3T_8 C 0.0228(7) 0.1674(11) 1.054(3) 0.147(15) Uiso 0.15 1 d PGDU H 4
H3T_8 H 0.0024 0.1684 1.0407 0.176 Uiso 0.15 1 calc PR H 4
C4T_8 C 0.0199(8) 0.1370(9) 1.088(3) 0.155(17) Uiso 0.15 1 d PGDU H 4
H4T_8 H -0.0024 0.1173 1.0968 0.186 Uiso 0.15 1 calc PR H 4
C5T_8 C 0.0497(11) 0.1356(7) 1.108(3) 0.181(19) Uiso 0.15 1 d PGDU H 4
H5T_8 H 0.0477 0.1148 1.1303 0.217 Uiso 0.15 1 calc PR H 4
C6T_8 C 0.0824(9) 0.1645(9) 1.094(2) 0.129(13) Uiso 0.15 1 d PGDU H 4
H6T_8 H 0.1027 0.1635 1.1078 0.155 Uiso 0.15 1 calc PR H 4
C7T_8 C 0.1207(8) 0.2264(10) 1.046(3) 0.41(6) Uiso 0.15 1 d PGDU H 4
H7T1_8 H 0.1387 0.2209 1.0636 0.612 Uiso 0.07 1 calc PR H 4
H7T2_8 H 0.1230 0.2459 1.0806 0.612 Uiso 0.07 1 calc PR H 4
H7T3_8 H 0.1235 0.2326 0.9854 0.612 Uiso 0.07 1 calc PR H 4
H7T4_8 H 0.1181 0.2454 1.0228 0.612 Uiso 0.07 1 calc PR H 4
H7T5_8 H 0.1339 0.2204 1.0059 0.612 Uiso 0.07 1 calc PR H 4
H7T6_8 H 0.1333 0.2337 1.1010 0.612 Uiso 0.07 1 calc PR H 4
C1T_9 C -0.0300(13) 0.0038(11) 0.915(3) 0.136(18) Uiso 0.10 1 d PGDU I -1
C2T_9 C -0.0481(10) -0.0319(10) 0.900(3) 0.11(2) Uiso 0.10 1 d PGDU I -1
H2T_9 H -0.0685 -0.0465 0.9323 0.138 Uiso 0.10 1 calc PR I -1
C3T_9 C -0.0365(8) -0.0462(7) 0.838(3) 0.137(18) Uiso 0.10 1 d PGDU I -1
H3T_9 H -0.0488 -0.0706 0.8282 0.165 Uiso 0.10 1 calc PR I -1
C4T_9 C -0.0067(8) -0.0249(9) 0.791(2) 0.079(11) Uiso 0.10 1 d PGDU I -1
H4T_9 H 0.0013 -0.0347 0.7488 0.095 Uiso 0.10 1 calc PR I -1
C5T_9 C 0.0114(8) 0.0108(8) 0.806(2) 0.086(14) Uiso 0.10 1 d PGDU I -1
H5T_9 H 0.0318 0.0254 0.7736 0.104 Uiso 0.10 1 calc PR I -1
C6T_9 C -0.0002(12) 0.0251(7) 0.868(3) 0.128(18) Uiso 0.10 1 d PGDU I -1
H6T_9 H 0.0122 0.0495 0.8777 0.154 Uiso 0.10 1 calc PR I -1
C7T_9 C -0.043(2) 0.0193(17) 0.982(5) 0.32(6) Uiso 0.10 1 d PGDU I -1
H7T1_9 H -0.0271 0.0446 0.9841 0.476 Uiso 0.05 1 calc PR I -1
H7T2_9 H -0.0430 0.0092 1.0381 0.476 Uiso 0.05 1 calc PR I -1
H7T3_9 H -0.0663 0.0143 0.9674 0.476 Uiso 0.05 1 calc PR I -1
H7T4_9 H -0.0638 0.0008 1.0090 0.476 Uiso 0.05 1 calc PR I -1
H7T5_9 H -0.0479 0.0362 0.9550 0.476 Uiso 0.05 1 calc PR I -1
H7T6_9 H -0.0246 0.0311 1.0257 0.476 Uiso 0.05 1 calc PR I -1
C1T_10 C -0.0189(15) -0.0384(14) 0.926(3) 0.11(2) Uiso 0.07 1 d PGDU J -2
C2T_10 C -0.0441(12) -0.0304(13) 0.901(4) 0.09(2) Uiso 0.07 1 d PGDU J -2
H2T_10 H -0.0658 -0.0405 0.9302 0.113 Uiso 0.07 1 calc PR J -2
C3T_10 C -0.0376(13) -0.0076(14) 0.833(3) 0.083(15) Uiso 0.07 1 d PGDU J -2
H3T_10 H -0.0549 -0.0021 0.8161 0.099 Uiso 0.07 1 calc PR J -2
C4T_10 C -0.0059(16) 0.0072(14) 0.790(3) 0.084(19) Uiso 0.07 1 d PGDU J -2
H4T_10 H -0.0015 0.0228 0.7441 0.101 Uiso 0.07 1 calc PR J -2
C5T_10 C 0.0193(12) -0.0009(13) 0.815(4) 0.090(17) Uiso 0.07 1 d PGDU J -2
H5T_10 H 0.0410 0.0092 0.7862 0.108 Uiso 0.07 1 calc PR J -2
C6T_10 C 0.0128(12) -0.0237(15) 0.883(3) 0.091(17) Uiso 0.07 1 d PGDU J -2
H6T_10 H 0.0301 -0.0292 0.9002 0.110 Uiso 0.07 1 calc PR J -2
C7T_10 C -0.026(3) -0.063(3) 1.000(5) 0.25(6) Uiso 0.07 1 d PGDU J -2
H7T1_10 H -0.0056 -0.0660 1.0087 0.378 Uiso 0.03 1 calc PR J -2
H7T2_10 H -0.0462 -0.0859 0.9861 0.378 Uiso 0.03 1 calc PR J -2
H7T3_10 H -0.0305 -0.0539 1.0517 0.378 Uiso 0.03 1 calc PR J -2
H7T4_10 H -0.0493 -0.0712 1.0223 0.378 Uiso 0.03 1 calc PR J -2
H7T5_10 H -0.0087 -0.0513 1.0449 0.378 Uiso 0.03 1 calc PR J -2
H7T6_10 H -0.0244 -0.0833 0.9793 0.378 Uiso 0.03 1 calc PR J -2

loop_
_atom_site_aniso_label
_atom_site_aniso_U_11
_atom_site_aniso_U_22
_atom_site_aniso_U_33
_atom_site_aniso_U_23
_atom_site_aniso_U_13
_atom_site_aniso_U_12
S1 0.0397(3) 0.0389(3) 0.0459(4) 0.0016(3) 0.0055(3) 0.0165(3)
S2 0.0353(3) 0.0430(4) 0.0541(4) -0.0045(3) 0.0000(3) 0.0134(3)
Al2 0.0285(3) 0.0305(4) 0.0521(5) 0.0007(3) 0.0026(3) 0.0144(3)
Al3 0.0282(3) 0.0350(4) 0.0496(4) -0.0005(3) 0.0027(3) 0.0156(3)
O1 0.0365(9) 0.0403(9) 0.0524(11) 0.0052(8) 0.0062(8) 0.0180(8)
O2 0.0350(9) 0.0435(10) 0.0473(10) -0.0003(8) 0.0060(8) 0.0157(8)
O3 0.0521(12) 0.0418(10) 0.0665(14) 0.0122(9) 0.0118(10) 0.0183(9)
O4 0.0295(8) 0.0396(9) 0.0587(12) -0.0019(8) 0.0007(8) 0.0126(7)
O5 0.0698(16) 0.123(2) 0.0604(15) -0.0221(15) 0.0002(12) 0.0457(16)
O6 0.0329(10) 0.0396(10) 0.0903(16) 0.0030(10) -0.0081(10) 0.0077(8)
N1 0.0303(10) 0.0418(11) 0.0477(13) -0.0063(9) 0.0006(9) 0.0159(9)
N2 0.0335(10) 0.0341(10) 0.0539(13) -0.0023(9) 0.0006(9) 0.0180(9)
N3 0.0305(10) 0.0312(10) 0.0572(13) 0.0032(9) 0.0022(9) 0.0159(8)
Al1 0.0370(4) 0.0475(5) 0.0510(5) -0.0101(4) -0.0005(3) 0.0215(4)
C1 0.060(2) 0.064(2) 0.104(3) -0.038(2) -0.0236(19) 0.0361(17)
C2 0.069(2) 0.068(2) 0.0453(17) -0.0099(14) -0.0027(15) 0.0363(17)
C3 0.063(2) 0.0418(16) 0.088(3) 0.0004(16) -0.0225(18) 0.0208(15)
C4 0.0345(13) 0.0503(15) 0.0532(16) -0.0130(13) -0.0005(12) 0.0184(12)
C5 0.0438(15) 0.073(2) 0.0511(17) -0.0124(15) -0.0035(13) 0.0242(15)
C6 0.059(2) 0.107(3) 0.060(2) -0.019(2) -0.0179(18) 0.025(2)
C7 0.051(2) 0.108(4) 0.092(3) -0.014(3) -0.022(2) -0.002(2)
C8 0.0493(19) 0.076(2) 0.080(3) -0.006(2) -0.0066(18) 0.0005(17)
C9 0.0392(14) 0.0508(16) 0.0632(19) -0.0100(14) -0.0008(13) 0.0116(13)
C10 0.0413(15) 0.0416(15) 0.073(2) 0.0020(14) 0.0064(14) 0.0097(12)
C11 0.0564(19) 0.063(2) 0.068(2) 0.0051(17) 0.0082(16) 0.0210(16)
C12 0.086(3) 0.055(2) 0.115(4) 0.007(2) 0.016(3) 0.030(2)
C13 0.0571(19) 0.094(3) 0.0539(19) 0.0019(18) -0.0035(15) 0.0378(19)
C14 0.085(3) 0.126(4) 0.074(3) 0.005(3) -0.015(2) 0.059(3)
C15 0.104(3) 0.146(5) 0.084(3) 0.029(3) 0.038(3) 0.077(3)
C16 0.0358(12) 0.0354(12) 0.0511(15) -0.0039(11) 0.0026(11) 0.0192(11)
C17 0.0437(14) 0.0373(13) 0.0596(17) -0.0002(12) 0.0029(12) 0.0222(12)
C18 0.0565(17) 0.0441(15) 0.075(2) 0.0028(14) 0.0047(15) 0.0339(14)
C19 0.0553(18) 0.0595(18) 0.081(2) 0.0024(16) 0.0088(16) 0.0417(16)
C20 0.0491(16) 0.0555(17) 0.071(2) 0.0026(15) 0.0150(15) 0.0331(14)
C21 0.0428(14) 0.0419(14) 0.0551(16) -0.0035(12) 0.0046(12) 0.0247(12)
C25 0.0468(16) 0.0440(15) 0.075(2) 0.0122(14) 0.0079(14) 0.0234(13)
C27 0.069(2) 0.0607(19) 0.074(2) 0.0185(17) 0.0160(18) 0.0384(17)
C26 0.064(2) 0.0453(18) 0.102(3) 0.0110(18) 0.003(2) 0.0165(16)
C22 0.0465(15) 0.0540(16) 0.0564(17) 0.0057(13) 0.0109(13) 0.0286(14)
C24 0.057(2) 0.060(2) 0.085(3) 0.0140(18) 0.0105(18) 0.0219(16)
C23 0.096(3) 0.081(3) 0.064(2) -0.0025(19) -0.009(2) 0.048(2)
C28 0.0315(12) 0.0336(13) 0.075(2) 0.0082(13) 0.0058(12) 0.0173(11)
C29 0.0391(14) 0.0508(16) 0.078(2) 0.0162(15) 0.0083(14) 0.0245(13)
C30 0.0519(18) 0.0536(19) 0.094(3) 0.0267(19) 0.0081(17) 0.0276(15)
C31 0.0482(17) 0.0394(16) 0.118(3) 0.0203(19) 0.0044(19) 0.0200(14)
C32 0.0423(15) 0.0342(14) 0.105(3) -0.0003(16) 0.0047(16) 0.0175(12)
C33 0.0341(13) 0.0357(13) 0.083(2) 0.0043(14) 0.0036(13) 0.0176(11)
C34 0.0536(17) 0.0358(14) 0.076(2) -0.0069(14) 0.0063(15) 0.0181(13)
C35 0.085(3) 0.064(2) 0.088(3) -0.017(2) -0.012(2) 0.020(2)
C36 0.070(2) 0.0533(19) 0.103(3) 0.0035(19) 0.027(2) 0.0306(18)
C37 0.070(2) 0.066(2) 0.063(2) 0.0169(17) 0.0070(17) 0.0351(18)
C38 0.104(3) 0.102(3) 0.097(3) 0.024(3) 0.030(3) 0.065(3)
C39 0.086(3) 0.097(3) 0.080(3) 0.012(2) -0.008(2) 0.046(3)

loop_
_atom_type_symbol
_atom_type_description
_atom_type_scat_dispersion_real
_atom_type_scat_dispersion_imag
_atom_type_scat_source
C C 0.0033 0.0016 'International Tables Vol C Tables 4.2.6.8 and 6.1.1.4'
H H 0.0000 0.0000 'International Tables Vol C Tables 4.2.6.8 and 6.1.1.4'
N N 0.0061 0.0033 'International Tables Vol C Tables 4.2.6.8 and 6.1.1.4'
O O 0.0106 0.0060 'International Tables Vol C Tables 4.2.6.8 and 6.1.1.4'
Al Al 0.0645 0.0514 'International Tables Vol C Tables 4.2.6.8 and 6.1.1.4'
S S 0.1246 0.1234 'International Tables Vol C Tables 4.2.6.8 and 6.1.1.4'

loop_
_geom_angle_atom_site_label_1
_geom_angle_atom_site_label_2
_geom_angle_atom_site_label_3
_geom_angle
_geom_angle_site_symmetry_1
_geom_angle_site_symmetry_3
O3 S1 O2 113.49(12) . .
O3 S1 O1 113.14(12) . .
O2 S1 O1 108.43(11) . .
O3 S1 C2 108.92(16) . .
O2 S1 C2 106.74(14) . .
O1 S1 C2 105.64(14) . .
O5 S2 O6 113.43(16) . .
O5 S2 O4 114.03(14) . .
O6 S2 O4 104.51(12) . .
O5 S2 C3 111.3(2) . .
O6 S2 C3 106.36(15) . .
O4 S2 C3 106.60(14) . .
N3 Al2 O4 119.34(9) . .
N3 Al2 N2 113.67(11) . .
O4 Al2 N2 112.40(9) . .
N3 Al2 O1 105.01(10) . .
O4 Al2 O1 98.24(9) . .
N2 Al2 O1 105.59(10) . .
N3 Al2 Al3 36.73(7) . .
O4 Al2 Al3 153.57(7) . .
N2 Al2 Al3 92.26(7) . .
O1 Al2 Al3 83.36(6) . .
O6 Al3 N1 115.33(10) 11_556 .
O6 Al3 N3 116.89(10) 11_556 .
N1 Al3 N3 114.24(10) . .
O6 Al3 O2 96.49(10) 11_556 .
N1 Al3 O2 108.75(10) . .
N3 Al3 O2 102.13(10) . .
O6 Al3 Al2 150.21(8) 11_556 .
N1 Al3 Al2 92.93(7) . .
N3 Al3 Al2 36.45(7) . .
O2 Al3 Al2 82.15(6) . .
S1 O1 Al2 131.77(12) . .
S1 O2 Al3 131.99(11) . .
S2 O4 Al2 139.47(13) . .
S2 O6 Al3 157.63(16) . 12_556
C4 N1 Al3 126.10(17) . .
C4 N1 Al1 114.13(17) . .
Al3 N1 Al1 119.16(12) . .
C16 N2 Al1 120.33(17) . .
C16 N2 Al2 118.80(17) . .
Al1 N2 Al2 119.95(11) . .
C28 N3 Al2 126.62(16) . .
C28 N3 Al3 126.12(16) . .
Al2 N3 Al3 106.83(11) . .
N2 Al1 N1 115.66(10) . .
N2 Al1 C1 122.35(13) . .
N1 Al1 C1 121.85(13) . .
C9 C4 C5 119.3(3) . .
C9 C4 N1 121.1(3) . .
C5 C4 N1 119.5(3) . .
C6 C5 C4 119.1(3) . .
C6 C5 C13 119.2(3) . .
C4 C5 C13 121.7(3) . .
C7 C6 C5 121.0(4) . .
C8 C7 C6 120.0(3) . .
C7 C8 C9 121.8(4) . .
C8 C9 C4 118.7(3) . .
C8 C9 C10 117.9(3) . .
C4 C9 C10 123.4(3) . .
C9 C10 C11 111.6(3) . .
C9 C10 C12 113.3(3) . .
C11 C10 C12 109.8(3) . .
C5 C13 C15 111.3(4) . .
C5 C13 C14 114.4(3) . .
C15 C13 C14 109.9(3) . .
C17 C16 C21 118.8(2) . .
C17 C16 N2 121.9(2) . .
C21 C16 N2 119.3(2) . .
C18 C17 C16 119.3(3) . .
C18 C17 C25 117.6(3) . .
C16 C17 C25 123.1(2) . .
C19 C18 C17 121.7(3) . .
C20 C19 C18 119.2(3) . .
C19 C20 C21 121.6(3) . .
C20 C21 C16 119.3(3) . .
C20 C21 C22 119.8(3) . .
C16 C21 C22 120.9(2) . .
C27 C25 C17 111.4(3) . .
C27 C25 C26 109.9(3) . .
C17 C25 C26 111.4(3) . .
C23 C22 C21 109.8(3) . .
C23 C22 C24 111.3(3) . .
C21 C22 C24 113.6(3) . .
C29 C28 C33 119.1(3) . .
C29 C28 N3 121.0(3) . .
C33 C28 N3 119.9(3) . .
C30 C29 C28 119.1(3) . .
C30 C29 C37 117.8(3) . .
C28 C29 C37 123.1(3) . .
C31 C30 C29 121.7(3) . .
C32 C31 C30 119.5(3) . .
C31 C32 C33 121.4(3) . .
C32 C33 C28 119.2(3) . .
C32 C33 C34 118.7(3) . .
C28 C33 C34 122.0(2) . .
C33 C34 C35 113.3(3) . .
C33 C34 C36 110.1(3) . .
C35 C34 C36 110.8(3) . .
C29 C37 C38 110.9(3) . .
C29 C37 C39 111.1(3) . .
C38 C37 C39 109.7(3) . .
C2T_1 C1T_1 C6T_1 120.0 . .
C2T_1 C1T_1 C7T_1 120.0 . .
C6T_1 C1T_1 C7T_1 120.0 . .
C1T_1 C2T_1 C3T_1 120.0 . .
C4T_1 C3T_1 C2T_1 120.0 . .
C5T_1 C4T_1 C3T_1 120.0 . .
C4T_1 C5T_1 C6T_1 120.0 . .
C5T_1 C6T_1 C1T_1 120.0 . .
C2T_2 C1T_2 C6T_2 120.0 . .
C2T_2 C1T_2 C7T_2 120.0 . .
C6T_2 C1T_2 C7T_2 120.0 . .
C1T_2 C2T_2 C3T_2 120.0 . .
C4T_2 C3T_2 C2T_2 120.0 . .
C5T_2 C4T_2 C3T_2 120.0 . .
C4T_2 C5T_2 C6T_2 120.0 . .
C5T_2 C6T_2 C1T_2 120.0 . .
C2T_3 C1T_3 C6T_3 120.0 . .
C2T_3 C1T_3 C7T_3 120.0 . .
C6T_3 C1T_3 C7T_3 120.0 . .
C3T_3 C2T_3 C1T_3 120.0 . .
C2T_3 C3T_3 C4T_3 120.0 . .
C5T_3 C4T_3 C3T_3 120.0 . .
C6T_3 C5T_3 C4T_3 120.0 . .
C5T_3 C6T_3 C1T_3 120.0 . .
C2T_4 C1T_4 C6T_4 120.0 . .
C2T_4 C1T_4 C7T_4 120.0 . .
C6T_4 C1T_4 C7T_4 120.0 . .
C1T_4 C2T_4 C3T_4 120.0 . .
C4T_4 C3T_4 C2T_4 120.0 . .
C3T_4 C4T_4 C5T_4 120.0 . .
C6T_4 C5T_4 C4T_4 120.0 . .
C5T_4 C6T_4 C1T_4 120.0 . .
C2T_5 C1T_5 C6T_5 120.0 . .
C2T_5 C1T_5 C7T_5 120.0 . .
C6T_5 C1T_5 C7T_5 120.0 . .
C1T_5 C2T_5 C3T_5 120.0 . .
C2T_5 C3T_5 C4T_5 120.0 . .
C5T_5 C4T_5 C3T_5 120.0 . .
C4T_5 C5T_5 C6T_5 120.0 . .
C5T_5 C6T_5 C1T_5 120.0 . .
C2T_6 C1T_6 C6T_6 120.0 . .
C2T_6 C1T_6 C7T_6 120.0 . .
C6T_6 C1T_6 C7T_6 120.0 . .
C1T_6 C2T_6 C3T_6 120.0 . .
C2T_6 C3T_6 C4T_6 120.0 . .
C5T_6 C4T_6 C3T_6 120.0 . .
C6T_6 C5T_6 C4T_6 120.0 . .
C5T_6 C6T_6 C1T_6 120.0 . .
C2T_7 C1T_7 C6T_7 120.0 . .
C2T_7 C1T_7 C7T_7 120.0 . .
C6T_7 C1T_7 C7T_7 120.0 . .
C1T_7 C2T_7 C3T_7 120.0 . .
C4T_7 C3T_7 C2T_7 120.0 . .
C3T_7 C4T_7 C5T_7 120.0 . .
C6T_7 C5T_7 C4T_7 120.0 . .
C5T_7 C6T_7 C1T_7 120.0 . .
C2T_8 C1T_8 C6T_8 120.0 . .
C2T_8 C1T_8 C7T_8 120.0 . .
C6T_8 C1T_8 C7T_8 120.0 . .
C1T_8 C2T_8 C3T_8 120.0 . .
C4T_8 C3T_8 C2T_8 120.0 . .
C3T_8 C4T_8 C5T_8 120.0 . .
C6T_8 C5T_8 C4T_8 120.0 . .
C5T_8 C6T_8 C1T_8 120.0 . .
C2T_9 C1T_9 C6T_9 120.0 . .
C2T_9 C1T_9 C7T_9 120.0 . .
C6T_9 C1T_9 C7T_9 120.0 . .
C3T_9 C2T_9 C1T_9 120.0 . .
C2T_9 C3T_9 C4T_9 120.0 . .
C5T_9 C4T_9 C3T_9 120.0 . .
C6T_9 C5T_9 C4T_9 120.0 . .
C5T_9 C6T_9 C1T_9 120.0 . .
C2T_10 C1T_10 C6T_10 120.0 . .
C2T_10 C1T_10 C7T_10 120.0 . .
C6T_10 C1T_10 C7T_10 120.0 . .
C1T_10 C2T_10 C3T_10 120.0 . .
C4T_10 C3T_10 C2T_10 120.0 . .
C5T_10 C4T_10 C3T_10 120.0 . .
C4T_10 C5T_10 C6T_10 120.0 . .
C5T_10 C6T_10 C1T_10 120.0 . .

loop_
_geom_bond_atom_site_label_1
_geom_bond_atom_site_label_2
_geom_bond_distance
_geom_bond_site_symmetry_2
S1 O3 1.418(2) .
S1 O2 1.490(2) .
S1 O1 1.4923(18) .
S1 C2 1.743(3) .
S2 O5 1.406(3) .
S2 O6 1.476(2) .
S2 O4 1.493(2) .
S2 C3 1.733(3) .
Al2 N3 1.793(2) .
Al2 O4 1.8065(18) .
Al2 N2 1.807(2) .
Al2 O1 1.862(2) .
Al2 Al3 2.8887(10) .
Al3 O6 1.780(2) 11_556
Al3 N1 1.803(2) .
Al3 N3 1.805(2) .
Al3 O2 1.874(2) .
O6 Al3 1.780(2) 12_556
N1 C4 1.443(3) .
N1 Al1 1.810(2) .
N2 C16 1.436(3) .
N2 Al1 1.796(2) .
N3 C28 1.442(3) .
Al1 C1 1.942(3) .
C4 C9 1.406(4) .
C4 C5 1.413(4) .
C5 C6 1.400(5) .
C5 C13 1.511(5) .
C6 C7 1.368(6) .
C7 C8 1.363(6) .
C8 C9 1.398(4) .
C9 C10 1.504(5) .
C10 C11 1.518(5) .
C10 C12 1.534(5) .
C13 C15 1.521(6) .
C13 C14 1.530(5) .
C16 C17 1.413(4) .
C16 C21 1.416(4) .
C17 C18 1.396(4) .
C17 C25 1.520(4) .
C18 C19 1.377(4) .
C19 C20 1.376(5) .
C20 C21 1.397(4) .
C21 C22 1.516(4) .
C25 C27 1.509(5) .
C25 C26 1.526(5) .
C22 C23 1.512(5) .
C22 C24 1.525(4) .
C28 C29 1.400(4) .
C28 C33 1.418(4) .
C29 C30 1.398(4) .
C29 C37 1.519(5) .
C30 C31 1.373(6) .
C31 C32 1.366(5) .
C32 C33 1.396(4) .
C33 C34 1.509(5) .
C34 C35 1.530(5) .
C34 C36 1.536(5) .
C37 C38 1.527(5) .
C37 C39 1.539(5) .
C1T_1 C2T_1 1.3900 .
C1T_1 C6T_1 1.3900 .
C1T_1 C7T_1 1.5099 .
C2T_1 C3T_1 1.3900 .
C3T_1 C4T_1 1.3900 .
C4T_1 C5T_1 1.3900 .
C5T_1 C6T_1 1.3900 .
C1T_2 C2T_2 1.3900 .
C1T_2 C6T_2 1.3900 .
C1T_2 C7T_2 1.5102 .
C2T_2 C3T_2 1.3900 .
C3T_2 C4T_2 1.3900 .
C4T_2 C5T_2 1.3900 .
C5T_2 C6T_2 1.3900 .
C1T_3 C2T_3 1.3900 .
C1T_3 C6T_3 1.3900 .
C1T_3 C7T_3 1.5098 .
C2T_3 C3T_3 1.3900 .
C3T_3 C4T_3 1.3900 .
C4T_3 C5T_3 1.3900 .
C5T_3 C6T_3 1.3900 .
C1T_4 C2T_4 1.3900 .
C1T_4 C6T_4 1.3900 .
C1T_4 C7T_4 1.5100 .
C2T_4 C3T_4 1.3900 .
C3T_4 C4T_4 1.3900 .
C4T_4 C5T_4 1.3900 .
C5T_4 C6T_4 1.3900 .
C1T_5 C2T_5 1.3900 .
C1T_5 C6T_5 1.3900 .
C1T_5 C7T_5 1.5099 .
C2T_5 C3T_5 1.3900 .
C3T_5 C4T_5 1.3900 .
C4T_5 C5T_5 1.3900 .
C5T_5 C6T_5 1.3900 .
C1T_6 C2T_6 1.3900 .
C1T_6 C6T_6 1.3900 .
C1T_6 C7T_6 1.5099 .
C2T_6 C3T_6 1.3900 .
C3T_6 C4T_6 1.3900 .
C4T_6 C5T_6 1.3900 .
C5T_6 C6T_6 1.3900 .
C1T_7 C2T_7 1.3900 .
C1T_7 C6T_7 1.3900 .
C1T_7 C7T_7 1.5098 .
C2T_7 C3T_7 1.3900 .
C3T_7 C4T_7 1.3900 .
C4T_7 C5T_7 1.3900 .
C5T_7 C6T_7 1.3900 .
C1T_8 C2T_8 1.3900 .
C1T_8 C6T_8 1.3900 .
C1T_8 C7T_8 1.5099 .
C2T_8 C3T_8 1.3900 .
C3T_8 C4T_8 1.3900 .
C4T_8 C5T_8 1.3900 .
C5T_8 C6T_8 1.3900 .
C1T_9 C2T_9 1.3900 .
C1T_9 C6T_9 1.3900 .
C1T_9 C7T_9 1.5097 .
C2T_9 C3T_9 1.3900 .
C3T_9 C4T_9 1.3900 .
C4T_9 C5T_9 1.3900 .
C5T_9 C6T_9 1.3900 .
C1T_10 C2T_10 1.3900 .
C1T_10 C6T_10 1.3900 .
C1T_10 C7T_10 1.5100 .
C2T_10 C3T_10 1.3900 .
C3T_10 C4T_10 1.3900 .
C4T_10 C5T_10 1.3900 .
C5T_10 C6T_10 1.3900 .
